data_7223020
loop_
_publ_author_name
'Gupta, Geetika'
'Bhattacharya, Subrato'

_publ_section_title
;
 Rich Synthetic and Structural Chemistry of Polynuclear Pb(II)-Cu(I)/Ag(I)
 Heterobimetallic Thiolate Clusters, their Decomposition and Generation of
 a Cu(II) Hydrosulfide Variant.
;
_journal_name_full 'RSC Adv.'
_journal_paper_doi 10.1039/C5RA15195C
_journal_year 2015
_chemical_absolute_configuration unk
_chemical_compound_source Synthesized
_chemical_formula_moiety (PPh3)3Cu(SPh)7Pb
_chemical_formula_sum 'C97 H81 Cl3 Cu5 O6 P3 Pb S7'
_chemical_formula_weight 2291.19
_chemical_name_common 'Copper-lead thiolate cluster'
_space_group_IT_number 2
_symmetry_cell_setting triclinic
_symmetry_Int_Tables_number 2
_symmetry_space_group_name_Hall '-P 1'
_symmetry_space_group_name_H-M 'P -1'
_atom_sites_solution_hydrogens geom
_atom_sites_solution_primary direct
_atom_sites_solution_secondary difmap
_audit_creation_method SHELXL-97
_audit_update_record
;
2015-06-30 deposited with the CCDC.
2015-10-23 downloaded from the CCDC.
;
_cell_angle_alpha 74.232(9)
_cell_angle_beta 75.087(8)
_cell_angle_gamma 60.183(10)
_cell_formula_units_Z 2
_cell_length_a 15.6761(15)
_cell_length_b 15.7459(16)
_cell_length_c 24.799(2)
_cell_measurement_reflns_used 4574
_cell_measurement_temperature 293(2)
_cell_measurement_theta_max 32.5614
_cell_measurement_theta_min 3.0505
_cell_volume 5056.0(10)
_computing_cell_refinement 'CrysAlis Pro, Agilent Technologies Ltd.'
_computing_data_collection 'CrysAlis Pro, Agilent Technologies Ltd.'
_computing_data_reduction 'CrysAlis Pro, Agilent Technologies Ltd.'
_computing_structure_refinement 'SHELXL-97 (Sheldrick, 2008)'
_computing_structure_solution 'SHELXS-97 (Sheldrick, 2008)'
_diffrn_ambient_temperature 293(2)
_diffrn_measured_fraction_theta_full 0.991
_diffrn_measured_fraction_theta_max 0.893
_diffrn_measurement_method '\w scans'
_diffrn_radiation_monochromator graphite
_diffrn_radiation_type MoK\a
_diffrn_radiation_wavelength 0.71073
_diffrn_reflns_av_R_equivalents 0.1065
_diffrn_reflns_av_sigmaI/netI 0.2519
_diffrn_reflns_limit_h_max 21
_diffrn_reflns_limit_h_min -20
_diffrn_reflns_limit_k_max 22
_diffrn_reflns_limit_k_min -20
_diffrn_reflns_limit_l_max 36
_diffrn_reflns_limit_l_min -35
_diffrn_reflns_number 27344
_diffrn_reflns_theta_full 25.00
_diffrn_reflns_theta_max 32.44
_diffrn_reflns_theta_min 3.09
_diffrn_source 'fine-focus sealed tube'
_exptl_absorpt_coefficient_mu 3.012
_exptl_absorpt_correction_T_max 0.5841
_exptl_absorpt_correction_T_min 0.4553
_exptl_absorpt_correction_type multi-scan
_exptl_absorpt_process_details 'CrysAlis Pro, Agilent Technologies Ltd.'
_exptl_crystal_colour orange
_exptl_crystal_density_diffrn 1.505
_exptl_crystal_density_method 'not measured'
_exptl_crystal_description hexagonal
_exptl_crystal_F_000 2292
_exptl_crystal_size_max 0.31
_exptl_crystal_size_mid 0.22
_exptl_crystal_size_min 0.20
_refine_diff_density_max 1.839
_refine_diff_density_min -1.309
_refine_diff_density_rms 0.120
_refine_ls_extinction_method none
_refine_ls_goodness_of_fit_ref 0.848
_refine_ls_hydrogen_treatment constr
_refine_ls_matrix_type full
_refine_ls_number_parameters 1029
_refine_ls_number_reflns 21606
_refine_ls_number_restraints 9
_refine_ls_restrained_S_all 0.849
_refine_ls_R_factor_all 0.2045
_refine_ls_R_factor_gt 0.0881
_refine_ls_shift/su_max 0.003
_refine_ls_shift/su_mean 0.000
_refine_ls_structure_factor_coef Fsqd
_refine_ls_weighting_details 'calc w=1/[\s^2^(Fo^2^)+(0.0827P)^2^+0.0000P] where P=(Fo^2^+2Fc^2^)/3'
_refine_ls_weighting_scheme calc
_refine_ls_wR_factor_gt 0.1647
_refine_ls_wR_factor_ref 0.1860
_reflns_number_gt 17840
_reflns_number_total 21606
_reflns_threshold_expression >2\s(I)
_cod_data_source_file c5ra15195c2.cif
_cod_data_source_block pbtp-cu
_cod_original_cell_volume 5055.9(9)
_cod_database_code 7223020

loop_
_symmetry_equiv_pos_as_xyz
'x, y, z'
'-x, -y, -z'

loop_
_atom_site_label
_atom_site_type_symbol
_atom_site_fract_x
_atom_site_fract_y
_atom_site_fract_z
_atom_site_U_iso_or_equiv
_atom_site_adp_type
_atom_site_occupancy
_atom_site_symmetry_multiplicity
_atom_site_calc_flag
_atom_site_refinement_flags
Pb1 Pb 0.89665(3) 0.57415(3) 0.063231(15) 0.05351(16) Uani 1 1 d .
Cu5 Cu 0.77702(8) 0.66124(9) 0.23412(4) 0.0442(3) Uani 1 1 d .
Cu3 Cu 0.98328(9) 0.44668(10) 0.20773(5) 0.0512(3) Uani 1 1 d .
Cu1 Cu 0.75052(10) 0.41182(11) 0.33376(5) 0.0601(4) Uani 1 1 d .
Cu4 Cu 0.81262(10) 0.44214(11) 0.20170(5) 0.0580(4) Uani 1 1 d .
Cu2 Cu 0.96758(9) 0.40504(12) 0.33266(5) 0.0675(4) Uani 1 1 d .
S5 S 0.7839(2) 0.4776(2) 0.11331(11) 0.0622(8) Uani 1 1 d .
S3 S 0.9360(2) 0.3292(2) 0.25374(10) 0.0511(7) Uani 1 1 d .
S7 S 0.8163(2) 0.7008(2) 0.13415(9) 0.0518(7) Uani 1 1 d .
P3 P 0.69646(19) 0.79984(19) 0.27290(10) 0.0425(6) Uani 1 1 d .
S6 S 1.0559(2) 0.4788(2) 0.12056(10) 0.0554(7) Uani 1 1 d .
S2 S 0.92903(17) 0.55470(18) 0.26729(9) 0.0400(6) Uani 1 1 d .
S4 S 0.71015(18) 0.54995(19) 0.26253(9) 0.0444(6) Uani 1 1 d .
P2 P 1.12374(19) 0.3163(2) 0.34904(10) 0.0508(7) Uani 1 1 d .
S1 S 0.82700(18) 0.4267(2) 0.39315(9) 0.0475(7) Uani 1 1 d .
P1 P 0.6771(2) 0.3179(2) 0.34523(11) 0.0540(8) Uani 1 1 d .
C32 C 0.9921(10) 0.1420(9) 0.2373(5) 0.075(3) Uani 1 1 d .
H019 H 0.9259 0.1569 0.2506 0.090 Uiso 1 1 calc R
C90 C 0.9349(13) 0.2118(13) 0.0233(6) 0.121(2) Uani 1 1 d .
H020 H 0.9660 0.1575 0.0047 0.145 Uiso 1 1 calc R
C93 C 1.1299(9) 0.3772(10) 0.0870(4) 0.060(3) Uani 1 1 d .
C98 C 1.2268(10) 0.3521(11) 0.0632(4) 0.080(4) Uani 1 1 d .
H023 H 1.2548 0.3914 0.0646 0.096 Uiso 1 1 calc R
C60 C 1.0486(10) 0.6405(9) 0.2028(5) 0.071(3) Uani 1 1 d .
H024 H 1.0484 0.6181 0.1718 0.086 Uiso 1 1 calc R
OW2 O 0.5549(12) 0.6060(8) 0.0432(5) 0.172(6) Uani 1 1 d .
C76 C 0.3598(9) 0.9239(9) 0.3015(7) 0.081(4) Uani 1 1 d .
H032 H 0.2911 0.9487 0.3067 0.097 Uiso 1 1 calc R
C61 C 0.7351(7) 0.7743(8) 0.3418(4) 0.045(3) Uani 1 1 d .
C55 C 0.9989(8) 0.6178(8) 0.2562(4) 0.059(3) Uani 1 1 d .
C36 C 1.1187(8) 0.1904(8) 0.2108(4) 0.058(3) Uani 1 1 d D
H035 H 1.1418 0.2366 0.2058 0.069 Uiso 1 1 calc R
C81 C 0.6972(8) 0.7923(9) 0.1117(4) 0.061(3) Uani 1 1 d .
C16 C 0.4606(11) 0.3579(13) 0.5103(6) 0.106(3) Uani 1 1 d D
H039 H 0.4174 0.3685 0.5442 0.127 Uiso 1 1 calc R
C24 C 0.5152(8) 0.6371(9) 0.3108(5) 0.067(3) Uani 1 1 d .
H040 H 0.5394 0.6407 0.3403 0.080 Uiso 1 1 calc R
C73 C 0.5617(7) 0.8498(7) 0.2872(4) 0.045(3) Uani 1 1 d .
C17 C 0.4581(10) 0.4366(11) 0.4702(6) 0.095(5) Uani 1 1 d D
H042 H 0.4129 0.5008 0.4765 0.114 Uiso 1 1 calc R
C48 C 1.2528(8) 0.3660(11) 0.3827(5) 0.082(4) Uani 1 1 d D
H044 H 1.3057 0.3175 0.3635 0.099 Uiso 1 1 calc R
C92 C 0.8746(10) 0.2755(12) 0.1082(6) 0.086(4) Uani 1 1 d .
H048 H 0.8631 0.2641 0.1476 0.104 Uiso 1 1 calc R
C12 C 0.5137(9) 0.3564(11) 0.2990(4) 0.081(4) Uani 1 1 d .
H050 H 0.4798 0.3572 0.3358 0.097 Uiso 1 1 calc R
C80 C 0.5136(8) 0.8624(8) 0.2441(4) 0.065(3) Uani 1 1 d .
H051 H 0.5505 0.8466 0.2091 0.078 Uiso 1 1 calc R
C56 C 1.0040(11) 0.6563(11) 0.3007(5) 0.093(5) Uani 1 1 d .
H052 H 0.9712 0.6453 0.3368 0.112 Uiso 1 1 calc R
C47 C 1.2702(9) 0.4182(11) 0.4080(5) 0.083(4) Uani 1 1 d .
H053 H 1.3350 0.4051 0.4080 0.100 Uiso 1 1 calc R
C94 C 1.0904(10) 0.3156(8) 0.0848(4) 0.069(4) Uani 1 1 d .
H054 H 1.0252 0.3307 0.1013 0.083 Uiso 1 1 calc R
C11 C 0.4650(10) 0.3720(12) 0.2550(6) 0.099(5) Uani 1 1 d .
H056 H 0.3997 0.3820 0.2621 0.119 Uiso 1 1 calc R
C59 C 1.0967(12) 0.6949(14) 0.1963(8) 0.112(6) Uani 1 1 d .
H057 H 1.1264 0.7111 0.1601 0.135 Uiso 1 1 calc R
C71 C 0.6622(13) 1.0822(11) 0.2056(6) 0.095(5) Uani 1 1 d .
H060 H 0.6113 1.1470 0.2041 0.114 Uiso 1 1 calc R
C20 C 0.5434(9) 0.5996(11) 0.2179(5) 0.085(4) Uani 1 1 d .
H061 H 0.5866 0.5755 0.1858 0.102 Uiso 1 1 calc R
C15 C 0.5269(10) 0.2612(13) 0.5015(6) 0.106(3) Uani 1 1 d D
H062 H 0.5281 0.2061 0.5280 0.127 Uiso 1 1 calc R
C82 C 0.6772(13) 0.8900(13) 0.1001(6) 0.121(2) Uani 1 1 d .
H064 H 0.7254 0.9067 0.1022 0.145 Uiso 1 1 calc R
C88 C 0.8622(13) 0.3871(12) 0.0192(6) 0.121(2) Uani 1 1 d .
H065 H 0.8434 0.4501 -0.0027 0.145 Uiso 1 1 calc R
C25 C 0.8413(7) 0.3400(7) 0.4573(4) 0.045(3) Uani 1 1 d .
C43 C 1.1560(7) 0.3823(8) 0.3843(4) 0.051(3) Uani 1 1 d D
C41 C 1.2164(10) 0.0661(10) 0.4706(4) 0.074(4) Uani 1 1 d .
H069 H 1.2494 0.0426 0.5019 0.088 Uiso 1 1 calc R
C49 C 1.2207(7) 0.2914(8) 0.2870(4) 0.045(3) Uani 1 1 d .
C68 C 0.8081(10) 0.8908(10) 0.2082(5) 0.070(3) Uani 1 1 d .
H071 H 0.8595 0.8263 0.2096 0.085 Uiso 1 1 calc R
C53 C 1.2818(9) 0.3533(10) 0.1955(5) 0.063(3) Uani 1 1 d .
H072 H 1.2796 0.4072 0.1676 0.075 Uiso 1 1 calc R
C44 C 1.0810(8) 0.4555(9) 0.4129(4) 0.061(3) Uani 1 1 d .
H074 H 1.0160 0.4673 0.4147 0.073 Uiso 1 1 calc R
Cl3 Cl 0.2798(12) 0.885(2) 0.0825(13) 0.74(3) Uani 1 1 d .
C51 C 1.3557(10) 0.1799(10) 0.2301(6) 0.079(4) Uani 1 1 d .
H077 H 1.4025 0.1155 0.2251 0.095 Uiso 1 1 calc R
C2 C 0.8371(8) 0.1471(10) 0.3849(5) 0.068(3) Uani 1 1 d .
H078 H 0.8422 0.1873 0.4040 0.082 Uiso 1 1 calc R
C8 C 0.6546(9) 0.3414(8) 0.2352(4) 0.059(3) Uani 1 1 d .
H080 H 0.7205 0.3295 0.2282 0.070 Uiso 1 1 calc R
C45 C 1.0958(11) 0.5103(11) 0.4383(5) 0.085(5) Uani 1 1 d .
H083 H 1.0433 0.5588 0.4578 0.102 Uiso 1 1 calc R
C40 C 1.1826(10) 0.0107(11) 0.4574(5) 0.076(4) Uani 1 1 d .
H086 H 1.1928 -0.0512 0.4788 0.091 Uiso 1 1 calc R
C29 C 0.7741(10) 0.2566(10) 0.5390(5) 0.075(4) Uani 1 1 d .
H092 H 0.7218 0.2429 0.5581 0.090 Uiso 1 1 calc R
C21 C 0.4408(9) 0.6398(12) 0.2209(7) 0.109(3) Uani 1 1 d .
H093 H 0.4140 0.6455 0.1899 0.130 Uiso 1 1 calc R
C87 C 0.8461(8) 0.3749(10) 0.0781(4) 0.063(3) Uani 1 1 d .
C69 C 0.8277(11) 0.9696(13) 0.1781(6) 0.092(5) Uani 1 1 d .
H097 H 0.8901 0.9571 0.1573 0.110 Uiso 1 1 calc R
Cl2 Cl 0.0999(12) 0.9113(11) 0.0833(6) 0.375(8) Uani 1 1 d .
C63 C 0.7800(9) 0.6562(9) 0.4277(4) 0.069(4) Uani 1 1 d .
H105 H 0.7889 0.5955 0.4503 0.083 Uiso 1 1 calc R
C13 C 0.5883(8) 0.3257(9) 0.4106(4) 0.060(3) Uani 1 1 d D
C66 C 0.7532(8) 0.8347(8) 0.3608(4) 0.060(3) Uani 1 1 d .
H108 H 0.7408 0.8970 0.3392 0.072 Uiso 1 1 calc R
C75 C 0.4049(10) 0.9147(10) 0.3461(5) 0.086(4) Uani 1 1 d .
H109 H 0.3675 0.9348 0.3802 0.103 Uiso 1 1 calc R
C72 C 0.6415(10) 1.0043(10) 0.2349(5) 0.075(4) Uani 1 1 d .
H112 H 0.5781 1.0177 0.2543 0.090 Uiso 1 1 calc R
C3 C 0.9044(10) 0.0437(11) 0.3900(6) 0.085(4) Uani 1 1 d .
H116 H 0.9507 0.0163 0.4148 0.103 Uiso 1 1 calc R
C26 C 0.9249(8) 0.2972(8) 0.4818(4) 0.060(3) Uani 1 1 d .
H117 H 0.9773 0.3108 0.4627 0.072 Uiso 1 1 calc R
C7 C 0.6075(7) 0.3403(8) 0.2898(4) 0.046(3) Uani 1 1 d .
C54 C 1.2136(8) 0.3682(9) 0.2448(4) 0.055(3) Uani 1 1 d .
H132 H 1.1627 0.4317 0.2487 0.066 Uiso 1 1 calc R
C42 C 1.2022(8) 0.1548(10) 0.4385(4) 0.074(4) Uani 1 1 d .
H133 H 1.2278 0.1904 0.4475 0.089 Uiso 1 1 calc R
C28 C 0.8610(11) 0.2146(8) 0.5625(4) 0.069(4) Uani 1 1 d .
H136 H 0.8674 0.1733 0.5977 0.083 Uiso 1 1 calc R
C9 C 0.6088(10) 0.3594(10) 0.1902(5) 0.074(4) Uani 1 1 d .
H139 H 0.6420 0.3624 0.1534 0.089 Uiso 1 1 calc R
C35 C 1.1809(10) 0.0981(11) 0.1975(5) 0.087(4) Uani 1 1 d .
H140 H 1.2470 0.0829 0.1838 0.105 Uiso 1 1 calc R
C10 C 0.5154(11) 0.3725(11) 0.2005(5) 0.088(4) Uani 1 1 d .
H144 H 0.4842 0.3821 0.1706 0.105 Uiso 1 1 calc R
C31 C 1.0203(7) 0.2137(8) 0.2320(4) 0.048(3) Uani 1 1 d D
C27 C 0.9357(10) 0.2352(11) 0.5330(5) 0.087(5) Uani 1 1 d .
H152 H 0.9948 0.2071 0.5476 0.105 Uiso 1 1 calc R
C97 C 1.2846(10) 0.2681(14) 0.0368(6) 0.102(6) Uani 1 1 d .
H153 H 1.3507 0.2505 0.0214 0.123 Uiso 1 1 calc R
C19 C 0.5786(8) 0.5967(9) 0.2647(5) 0.057(3) Uani 1 1 d .
C67 C 0.7155(9) 0.9058(8) 0.2356(4) 0.056(3) Uani 1 1 d .
C33 C 1.0559(14) 0.0501(11) 0.2242(7) 0.110(5) Uani 1 1 d .
H159 H 1.0342 0.0027 0.2295 0.132 Uiso 1 1 calc R
C65 C 0.7896(9) 0.8081(10) 0.4111(5) 0.076(4) Uani 1 1 d .
H160 H 0.8073 0.8484 0.4221 0.091 Uiso 1 1 calc R
C83 C 0.5838(14) 0.9661(13) 0.0851(6) 0.121(2) Uani 1 1 d .
H163 H 0.5659 1.0336 0.0775 0.145 Uiso 1 1 calc R
C37 C 1.1509(7) 0.1952(8) 0.3925(4) 0.046(3) Uani 1 1 d .
C1 C 0.7623(8) 0.1873(10) 0.3502(4) 0.067(3) Uani 1 1 d .
C5 C 0.8326(13) 0.0265(11) 0.3250(6) 0.104(5) Uani 1 1 d .
H004 H 0.8322 -0.0124 0.3029 0.125 Uiso 1 1 calc R
C84 C 0.5179(14) 0.9245(14) 0.0829(6) 0.121(2) Uani 1 1 d .
H005 H 0.4555 0.9706 0.0730 0.145 Uiso 1 1 calc R
C79 C 0.4119(9) 0.8981(10) 0.2517(5) 0.082(4) Uani 1 1 d .
H006 H 0.3804 0.9040 0.2228 0.098 Uiso 1 1 calc R
C6 C 0.7625(9) 0.1253(9) 0.3222(5) 0.068(3) Uani 1 1 d .
H007 H 0.7131 0.1500 0.2998 0.081 Uiso 1 1 calc R
C30 C 0.7658(8) 0.3198(8) 0.4862(4) 0.052(3) Uani 1 1 d .
H008 H 0.7073 0.3484 0.4708 0.062 Uiso 1 1 calc R
C74 C 0.5023(9) 0.8766(9) 0.3377(5) 0.069(3) Uani 1 1 d .
H009 H 0.5333 0.8670 0.3677 0.082 Uiso 1 1 calc R
C39 C 1.1334(10) 0.0488(12) 0.4119(6) 0.090(4) Uani 1 1 d .
H010 H 1.1097 0.0117 0.4026 0.108 Uiso 1 1 calc R
C85 C 0.5370(9) 0.8313(12) 0.0933(6) 0.094(5) Uani 1 1 d .
H011 H 0.4913 0.8117 0.0908 0.113 Uiso 1 1 calc R
C86 C 0.6307(9) 0.7633(10) 0.1082(5) 0.073(4) Uani 1 1 d .
H012 H 0.6482 0.6959 0.1161 0.088 Uiso 1 1 calc R
C46 C 1.1907(13) 0.4927(10) 0.4346(4) 0.080(4) Uani 1 1 d .
H013 H 1.2028 0.5321 0.4505 0.096 Uiso 1 1 calc R
C38 C 1.1179(9) 0.1352(11) 0.3806(6) 0.078(4) Uani 1 1 d .
H014 H 1.0843 0.1573 0.3497 0.093 Uiso 1 1 calc R
C70 C 0.7545(15) 1.0657(11) 0.1794(7) 0.106(5) Uani 1 1 d .
H015 H 0.7684 1.1187 0.1624 0.127 Uiso 1 1 calc R
C18 C 0.5220(9) 0.4216(10) 0.4203(6) 0.073(3) Uani 1 1 d D
H016 H 0.5211 0.4757 0.3930 0.088 Uiso 1 1 calc R
C22 C 0.3805(11) 0.6707(12) 0.2690(7) 0.109(3) Uani 1 1 d .
H018 H 0.3129 0.6915 0.2717 0.130 Uiso 1 1 calc R
C57 C 1.0570(12) 0.7098(12) 0.2912(8) 0.101(5) Uani 1 1 d .
H022 H 1.0600 0.7337 0.3207 0.121 Uiso 1 1 calc R
C64 C 0.7991(9) 0.7150(11) 0.4457(4) 0.077(4) Uani 1 1 d .
H025 H 0.8189 0.6966 0.4812 0.092 Uiso 1 1 calc R
C52 C 1.3535(9) 0.2576(11) 0.1879(5) 0.067(3) Uani 1 1 d .
H029 H 1.3990 0.2465 0.1548 0.081 Uiso 1 1 calc R
C62 C 0.7467(8) 0.6817(8) 0.3756(4) 0.055(3) Uani 1 1 d .
H030 H 0.7328 0.6394 0.3635 0.066 Uiso 1 1 calc R
C50 C 1.2908(8) 0.1949(9) 0.2793(5) 0.061(3) Uani 1 1 d .
H036 H 1.2934 0.1412 0.3075 0.073 Uiso 1 1 calc R
C4 C 0.9037(11) -0.0148(11) 0.3611(6) 0.091(4) Uani 1 1 d .
H038 H 0.9495 -0.0818 0.3646 0.109 Uiso 1 1 calc R
C23 C 0.4141(10) 0.6724(12) 0.3125(7) 0.109(3) Uani 1 1 d .
H043 H 0.3699 0.6973 0.3441 0.130 Uiso 1 1 calc R
C14 C 0.5909(12) 0.2524(14) 0.4509(6) 0.106(3) Uani 1 1 d D
H017 H 0.6398 0.1889 0.4453 0.127 Uiso 1 1 calc R
C58 C 1.1039(14) 0.7266(12) 0.2387(9) 0.111(5) Uani 1 1 d .
H031 H 1.1414 0.7602 0.2322 0.134 Uiso 1 1 calc R
C91 C 0.9177(13) 0.1984(13) 0.0803(6) 0.121(2) Uani 1 1 d .
H046 H 0.9360 0.1344 0.1009 0.145 Uiso 1 1 calc R
C95 C 1.1477(15) 0.2309(12) 0.0579(6) 0.110(6) Uani 1 1 d .
H049 H 1.1213 0.1900 0.0570 0.133 Uiso 1 1 calc R
C34 C 1.1539(13) 0.0287(10) 0.2027(7) 0.099(5) Uani 1 1 d .
H055 H 1.1993 -0.0327 0.1923 0.119 Uiso 1 1 calc R
C96 C 1.2401(17) 0.2118(12) 0.0343(5) 0.102(6) Uani 1 1 d .
H058 H 1.2771 0.1581 0.0152 0.122 Uiso 1 1 calc R
C89 C 0.9069(13) 0.3035(12) -0.0062(6) 0.121(2) Uani 1 1 d .
H027 H 0.9178 0.3118 -0.0456 0.145 Uiso 1 1 calc R
C101 C 0.177(5) 0.945(4) 0.063(2) 0.35(2) Uiso 1 1 d .
H047 H 0.1473 1.0103 0.0735 0.420 Uiso 1 1 calc R
OW6 O 1.508(3) 0.025(3) 0.4605(13) 0.39(2) Uani 1 1 d .
OW4 O 1.553(5) 0.279(5) 0.0407(16) 0.64(4) Uani 1 1 d .
OW5 O 1.502(2) 0.1019(19) 0.3840(16) 0.357(18) Uani 1 1 d .
OW3 O 1.624(3) 0.382(3) -0.032(3) 0.65(5) Uani 1 1 d .
Cl1 Cl 0.191(2) 0.965(2) -0.0106(10) 0.69(2) Uani 1 1 d .
OW1 O 0.328(6) 0.754(8) 0.036(4) 0.76(5) Uiso 1 1 d .

loop_
_atom_site_aniso_label
_atom_site_aniso_U_11
_atom_site_aniso_U_22
_atom_site_aniso_U_33
_atom_site_aniso_U_23
_atom_site_aniso_U_13
_atom_site_aniso_U_12
Pb1 0.0663(3) 0.0514(3) 0.03821(19) -0.00658(18) -0.00598(18) -0.0249(2)
Cu5 0.0465(7) 0.0387(8) 0.0466(6) -0.0065(6) -0.0095(5) -0.0181(5)
Cu3 0.0554(8) 0.0515(9) 0.0509(6) -0.0123(6) -0.0077(6) -0.0261(6)
Cu1 0.0638(9) 0.0706(10) 0.0587(7) 0.0092(7) -0.0217(7) -0.0444(7)
Cu4 0.0571(9) 0.0596(10) 0.0626(7) -0.0126(7) -0.0073(7) -0.0305(7)
Cu2 0.0443(8) 0.0806(11) 0.0579(7) 0.0178(7) -0.0165(6) -0.0245(7)
S5 0.069(2) 0.062(2) 0.0566(15) -0.0062(15) -0.0110(14) -0.0321(15)
S3 0.0604(18) 0.0476(18) 0.0455(13) -0.0085(13) -0.0063(12) -0.0254(13)
S7 0.0651(18) 0.0430(17) 0.0393(12) -0.0049(12) -0.0046(12) -0.0213(13)
P3 0.0488(16) 0.0330(16) 0.0440(12) -0.0078(12) -0.0068(12) -0.0169(12)
S6 0.0560(18) 0.060(2) 0.0441(13) -0.0130(13) 0.0012(13) -0.0240(14)
S2 0.0419(14) 0.0386(15) 0.0415(11) -0.0057(11) -0.0073(11) -0.0200(11)
S4 0.0409(15) 0.0455(16) 0.0475(12) -0.0016(12) -0.0081(11) -0.0227(11)
P2 0.0439(16) 0.0533(19) 0.0470(14) -0.0056(13) -0.0115(13) -0.0157(13)
S1 0.0462(16) 0.0514(18) 0.0408(12) -0.0039(12) -0.0071(11) -0.0210(12)
P1 0.0507(18) 0.069(2) 0.0523(14) 0.0009(15) -0.0099(13) -0.0394(15)
C32 0.089(10) 0.046(8) 0.101(9) -0.008(7) -0.009(7) -0.045(7)
C90 0.164(7) 0.081(5) 0.092(4) -0.013(4) -0.028(4) -0.034(4)
C93 0.072(9) 0.073(9) 0.039(5) -0.001(6) -0.011(6) -0.040(7)
C98 0.057(9) 0.120(13) 0.053(6) -0.014(8) -0.014(6) -0.030(8)
C60 0.089(10) 0.066(9) 0.070(7) -0.018(7) 0.004(7) -0.048(8)
OW2 0.301(18) 0.055(8) 0.161(11) 0.002(7) -0.037(10) -0.090(9)
C76 0.046(8) 0.062(9) 0.136(12) -0.018(9) -0.014(9) -0.025(6)
C61 0.049(6) 0.042(7) 0.041(5) -0.019(5) 0.000(5) -0.016(5)
C55 0.076(8) 0.039(7) 0.068(7) -0.010(6) -0.028(6) -0.022(6)
C36 0.065(8) 0.033(7) 0.075(7) -0.006(6) -0.018(6) -0.020(5)
C81 0.069(8) 0.056(8) 0.035(5) 0.007(5) -0.010(5) -0.017(6)
C16 0.102(8) 0.148(11) 0.083(5) -0.015(7) 0.013(5) -0.084(7)
C24 0.058(8) 0.074(9) 0.077(7) -0.021(7) 0.011(7) -0.043(6)
C73 0.061(7) 0.021(5) 0.045(5) -0.009(4) -0.004(5) -0.014(5)
C17 0.080(10) 0.095(13) 0.140(13) -0.062(11) -0.010(10) -0.045(8)
C48 0.051(8) 0.114(12) 0.086(8) -0.053(8) -0.013(7) -0.021(7)
C92 0.097(11) 0.103(13) 0.087(9) -0.029(9) 0.026(8) -0.079(9)
C12 0.066(9) 0.146(14) 0.059(6) -0.006(8) -0.004(6) -0.079(8)
C80 0.053(8) 0.061(9) 0.060(6) -0.006(6) -0.008(6) -0.014(6)
C56 0.116(12) 0.092(12) 0.082(8) -0.024(8) -0.031(8) -0.044(9)
C47 0.060(8) 0.133(14) 0.080(8) -0.050(9) -0.003(7) -0.050(8)
C94 0.092(9) 0.033(7) 0.053(6) -0.024(6) 0.003(6) -0.005(6)
C11 0.071(10) 0.156(16) 0.095(10) -0.026(10) -0.019(8) -0.065(9)
C59 0.100(12) 0.143(17) 0.136(13) -0.017(13) 0.006(11) -0.101(12)
C71 0.107(13) 0.047(9) 0.111(11) -0.008(8) -0.019(10) -0.022(8)
C20 0.059(8) 0.111(12) 0.095(9) -0.025(8) -0.022(7) -0.038(7)
C15 0.102(8) 0.148(11) 0.083(5) -0.015(7) 0.013(5) -0.084(7)
C82 0.164(7) 0.081(5) 0.092(4) -0.013(4) -0.028(4) -0.034(4)
C88 0.164(7) 0.081(5) 0.092(4) -0.013(4) -0.028(4) -0.034(4)
C25 0.048(6) 0.038(6) 0.049(5) -0.029(5) -0.005(5) -0.010(5)
C43 0.051(7) 0.051(8) 0.049(5) -0.011(5) -0.009(5) -0.019(5)
C41 0.098(10) 0.050(9) 0.048(6) 0.004(6) -0.023(6) -0.016(7)
C49 0.028(5) 0.058(8) 0.053(5) -0.024(6) -0.003(5) -0.016(5)
C68 0.079(10) 0.061(9) 0.079(7) -0.032(7) 0.004(7) -0.036(7)
C53 0.070(8) 0.073(10) 0.058(6) -0.012(6) -0.006(6) -0.043(7)
C44 0.057(8) 0.070(9) 0.063(6) -0.006(6) -0.017(6) -0.034(7)
Cl3 0.241(14) 1.05(6) 0.93(5) -0.75(5) -0.09(2) -0.02(2)
C51 0.082(10) 0.061(10) 0.101(10) -0.026(8) -0.014(8) -0.031(7)
C2 0.070(8) 0.072(10) 0.081(8) -0.012(7) -0.018(7) -0.043(7)
C8 0.087(9) 0.041(7) 0.048(6) -0.004(5) -0.010(6) -0.031(6)
C45 0.068(10) 0.091(12) 0.063(7) -0.018(7) -0.008(7) -0.010(8)
C40 0.086(10) 0.069(10) 0.069(8) -0.006(7) 0.008(7) -0.045(8)
C29 0.099(11) 0.080(10) 0.058(7) -0.013(7) 0.007(7) -0.057(8)
C21 0.045(6) 0.120(7) 0.168(10) -0.031(7) -0.005(5) -0.045(5)
C87 0.070(8) 0.082(10) 0.064(7) -0.023(7) 0.000(6) -0.053(7)
C69 0.093(11) 0.108(14) 0.097(9) -0.010(9) 0.025(8) -0.084(11)
Cl2 0.408(19) 0.374(18) 0.425(17) -0.153(14) 0.078(14) -0.264(15)
C63 0.093(9) 0.061(9) 0.034(5) -0.006(6) -0.002(6) -0.027(7)
C13 0.065(8) 0.073(9) 0.062(6) -0.007(6) -0.025(6) -0.042(7)
C66 0.090(9) 0.044(7) 0.059(6) -0.005(6) -0.016(6) -0.040(6)
C75 0.062(9) 0.075(10) 0.084(8) -0.025(7) 0.004(8) -0.006(7)
C72 0.080(9) 0.049(9) 0.086(8) -0.007(7) -0.008(7) -0.025(7)
C3 0.091(10) 0.061(10) 0.105(10) -0.016(8) -0.039(8) -0.023(8)
C26 0.057(7) 0.063(8) 0.048(6) -0.003(6) -0.001(5) -0.025(6)
C7 0.044(6) 0.054(7) 0.064(6) -0.004(6) -0.006(5) -0.043(5)
C54 0.054(7) 0.056(8) 0.054(6) -0.011(6) -0.013(6) -0.022(6)
C42 0.074(9) 0.077(10) 0.056(6) -0.017(7) -0.017(6) -0.017(7)
C28 0.107(11) 0.036(7) 0.047(6) 0.007(5) -0.008(7) -0.030(7)
C9 0.082(10) 0.097(11) 0.072(7) 0.002(7) -0.008(7) -0.071(8)
C35 0.074(9) 0.057(10) 0.102(10) -0.011(8) -0.027(8) -0.004(8)
C10 0.097(11) 0.122(13) 0.066(8) 0.004(8) -0.036(8) -0.066(9)
C31 0.053(7) 0.038(7) 0.043(5) 0.002(5) -0.013(5) -0.015(5)
C27 0.063(9) 0.096(11) 0.055(7) 0.012(7) -0.012(6) -0.012(8)
C97 0.058(9) 0.122(16) 0.084(10) -0.038(10) -0.020(8) 0.004(9)
C19 0.044(7) 0.067(8) 0.071(7) -0.005(6) -0.007(6) -0.037(6)
C67 0.073(8) 0.046(8) 0.039(5) -0.006(5) -0.005(6) -0.022(6)
C33 0.135(15) 0.050(10) 0.158(15) -0.031(10) -0.034(12) -0.040(10)
C65 0.101(10) 0.081(10) 0.077(8) -0.022(8) -0.020(7) -0.057(8)
C83 0.164(7) 0.081(5) 0.092(4) -0.013(4) -0.028(4) -0.034(4)
C37 0.038(6) 0.051(7) 0.051(5) -0.015(5) -0.002(5) -0.021(5)
C1 0.068(8) 0.088(10) 0.059(6) -0.013(7) -0.010(6) -0.046(7)
C5 0.152(15) 0.061(11) 0.119(12) -0.018(9) -0.018(11) -0.062(10)
C84 0.164(7) 0.081(5) 0.092(4) -0.013(4) -0.028(4) -0.034(4)
C79 0.046(8) 0.080(10) 0.078(8) -0.025(7) -0.008(7) 0.006(6)
C6 0.084(9) 0.045(8) 0.087(8) 0.009(7) -0.028(7) -0.042(7)
C30 0.055(7) 0.064(8) 0.042(5) -0.010(5) 0.002(5) -0.036(6)
C74 0.060(8) 0.067(9) 0.070(7) -0.012(7) -0.008(7) -0.023(6)
C39 0.083(10) 0.090(12) 0.105(10) -0.006(9) 0.001(9) -0.057(9)
C85 0.061(9) 0.098(13) 0.128(11) -0.012(9) -0.034(8) -0.034(8)
C86 0.053(8) 0.094(11) 0.082(8) -0.024(7) -0.018(6) -0.031(7)
C46 0.133(13) 0.067(10) 0.050(6) -0.014(7) -0.016(8) -0.049(9)
C38 0.071(9) 0.077(10) 0.097(9) 0.012(8) -0.029(7) -0.049(8)
C70 0.145(16) 0.043(10) 0.126(13) 0.004(9) -0.009(12) -0.056(10)
C18 0.069(9) 0.071(10) 0.098(9) -0.023(8) -0.001(8) -0.048(7)
C22 0.045(6) 0.120(7) 0.168(10) -0.031(7) -0.005(5) -0.045(5)
C57 0.097(12) 0.108(13) 0.158(15) -0.017(12) -0.055(11) -0.078(10)
C64 0.100(10) 0.090(11) 0.048(6) -0.013(7) -0.027(6) -0.043(8)
C52 0.062(8) 0.090(11) 0.058(6) -0.020(8) 0.006(6) -0.045(8)
C62 0.081(8) 0.045(7) 0.045(5) -0.002(5) -0.013(5) -0.036(6)
C50 0.063(8) 0.048(8) 0.063(7) -0.015(6) -0.002(6) -0.020(6)
C4 0.099(11) 0.051(9) 0.117(11) 0.011(9) -0.033(9) -0.035(8)
C23 0.045(6) 0.120(7) 0.168(10) -0.031(7) -0.005(5) -0.045(5)
C14 0.102(8) 0.148(11) 0.083(5) -0.015(7) 0.013(5) -0.084(7)
C58 0.139(16) 0.074(12) 0.149(15) -0.003(12) -0.023(14) -0.076(11)
C91 0.164(7) 0.081(5) 0.092(4) -0.013(4) -0.028(4) -0.034(4)
C95 0.137(15) 0.091(14) 0.078(10) 0.002(9) -0.015(10) -0.042(11)
C34 0.104(13) 0.028(8) 0.138(13) -0.036(8) -0.020(10) 0.000(8)
C96 0.149(18) 0.071(12) 0.055(8) -0.009(8) -0.027(10) -0.023(11)
C89 0.164(7) 0.081(5) 0.092(4) -0.013(4) -0.028(4) -0.034(4)
OW6 0.40(4) 0.52(6) 0.39(4) -0.25(5) -0.03(4) -0.24(4)
OW4 1.12(13) 0.82(10) 0.39(4) -0.16(5) 0.12(6) -0.84(10)
OW5 0.32(3) 0.22(3) 0.55(5) -0.19(3) -0.18(3) -0.02(2)
OW3 0.36(5) 0.28(4) 1.25(15) -0.31(7) -0.10(6) -0.03(4)
Cl1 0.95(6) 0.71(5) 0.42(2) -0.05(3) 0.20(3) -0.56(4)

loop_
_atom_type_symbol
_atom_type_description
_atom_type_scat_dispersion_real
_atom_type_scat_dispersion_imag
_atom_type_scat_source
C C 0.0033 0.0016 'International Tables Vol C Tables 4.2.6.8 and 6.1.1.4'
H H 0.0000 0.0000 'International Tables Vol C Tables 4.2.6.8 and 6.1.1.4'
P P 0.1023 0.0942 'International Tables Vol C Tables 4.2.6.8 and 6.1.1.4'
S S 0.1246 0.1234 'International Tables Vol C Tables 4.2.6.8 and 6.1.1.4'
Cu Cu 0.3201 1.2651 'International Tables Vol C Tables 4.2.6.8 and 6.1.1.4'
Pb Pb -3.3944 10.1111 'International Tables Vol C Tables 4.2.6.8 and 6.1.1.4'
Cl Cl 0.1484 0.1585 'International Tables Vol C Tables 4.2.6.8 and 6.1.1.4'
O O 0.0106 0.0060 'International Tables Vol C Tables 4.2.6.8 and 6.1.1.4'

loop_
_geom_angle_atom_site_label_1
_geom_angle_atom_site_label_2
_geom_angle_atom_site_label_3
_geom_angle
S7 Pb1 S6 86.00(8)
S7 Pb1 S5 95.40(9)
S6 Pb1 S5 104.55(9)
P3 Cu5 S4 117.09(11)
P3 Cu5 S2 110.84(9)
S4 Cu5 S2 97.21(10)
P3 Cu5 S7 110.49(10)
S4 Cu5 S7 114.06(10)
S2 Cu5 S7 105.78(9)
S6 Cu3 S3 134.32(12)
S6 Cu3 S2 119.18(12)
S3 Cu3 S2 106.30(10)
S6 Cu3 Cu4 109.15(9)
S3 Cu3 Cu4 52.98(8)
S2 Cu3 Cu4 102.86(8)
S6 Cu3 Cu2 153.56(9)
S3 Cu3 Cu2 63.45(7)
S2 Cu3 Cu2 51.65(7)
Cu4 Cu3 Cu2 97.29(5)
P1 Cu1 S1 130.84(11)
P1 Cu1 S4 118.12(10)
S1 Cu1 S4 108.56(11)
S5 Cu4 S4 119.89(11)
S5 Cu4 S3 137.88(11)
S4 Cu4 S3 101.62(9)
S5 Cu4 Cu3 112.26(10)
S4 Cu4 Cu3 96.19(8)
S3 Cu4 Cu3 52.06(8)
P2 Cu2 S1 128.97(10)
P2 Cu2 S2 116.73(12)
S1 Cu2 S2 106.27(10)
P2 Cu2 S3 109.98(10)
S1 Cu2 S3 97.07(10)
S2 Cu2 S3 88.11(9)
P2 Cu2 Cu3 104.33(8)
S1 Cu2 Cu3 124.97(8)
S2 Cu2 Cu3 48.56(6)
S3 Cu2 Cu3 45.85(6)
C87 S5 Cu4 114.0(4)
C87 S5 Pb1 100.3(4)
Cu4 S5 Pb1 99.27(11)
C31 S3 Cu3 111.0(4)
C31 S3 Cu4 119.3(3)
Cu3 S3 Cu4 74.96(9)
C31 S3 Cu2 124.2(3)
Cu3 S3 Cu2 70.70(8)
Cu4 S3 Cu2 114.82(11)
C81 S7 Cu5 103.8(3)
C81 S7 Pb1 104.7(4)
Cu5 S7 Pb1 125.48(12)
C67 P3 C73 103.9(5)
C67 P3 C61 103.4(5)
C73 P3 C61 105.3(4)
C67 P3 Cu5 118.2(4)
C73 P3 Cu5 114.8(3)
C61 P3 Cu5 110.0(3)
C93 S6 Cu3 115.2(4)
C93 S6 Pb1 100.7(4)
Cu3 S6 Pb1 100.50(10)
C55 S2 Cu3 114.1(4)
C55 S2 Cu5 110.0(4)
Cu3 S2 Cu5 95.53(9)
C55 S2 Cu2 120.4(3)
Cu3 S2 Cu2 79.79(9)
Cu5 S2 Cu2 126.65(12)
C19 S4 Cu4 116.3(4)
C19 S4 Cu1 103.2(4)
Cu4 S4 Cu1 86.37(10)
C19 S4 Cu5 119.1(4)
Cu4 S4 Cu5 98.73(10)
Cu1 S4 Cu5 128.36(11)
C37 P2 C43 107.4(4)
C37 P2 C49 104.8(5)
C43 P2 C49 101.8(5)
C37 P2 Cu2 114.0(3)
C43 P2 Cu2 110.8(3)
C49 P2 Cu2 116.9(3)
C25 S1 Cu1 114.3(4)
C25 S1 Cu2 115.8(4)
Cu1 S1 Cu2 96.22(10)
C1 P1 C7 102.8(5)
C1 P1 C13 104.0(5)
C7 P1 C13 104.4(5)
C1 P1 Cu1 113.5(4)
C7 P1 Cu1 117.3(3)
C13 P1 Cu1 113.4(4)
C33 C32 C31 123.4(14)
C33 C32 H019 118.3
C31 C32 H019 118.3
C89 C90 C91 119.4(16)
C89 C90 H020 120.3
C91 C90 H020 120.3
C98 C93 C94 117.9(12)
C98 C93 S6 123.1(11)
C94 C93 S6 118.9(9)
C93 C98 C97 121.2(15)
C93 C98 H023 119.4
C97 C98 H023 119.4
C59 C60 C55 120.2(13)
C59 C60 H024 119.9
C55 C60 H024 119.9
C79 C76 C75 122.3(12)
C79 C76 H032 118.9
C75 C76 H032 118.9
C66 C61 C62 120.0(8)
C66 C61 P3 125.1(8)
C62 C61 P3 114.8(7)
C60 C55 C56 115.0(12)
C60 C55 S2 123.1(8)
C56 C55 S2 121.8(10)
C31 C36 C35 118.3(12)
C31 C36 H035 120.8
C35 C36 H035 120.8
C86 C81 C82 122.3(13)
C86 C81 S7 120.2(10)
C82 C81 S7 117.4(12)
C17 C16 C15 120.9(16)
C17 C16 H039 119.6
C15 C16 H039 119.6
C19 C24 C23 118.3(11)
C19 C24 H040 120.9
C23 C24 H040 120.9
C80 C73 C74 116.3(10)
C80 C73 P3 117.8(8)
C74 C73 P3 125.9(8)
C16 C17 C18 119.9(15)
C16 C17 H042 120.0
C18 C17 H042 120.0
C47 C48 C43 121.2(11)
C47 C48 H044 119.4
C43 C48 H044 119.4
C91 C92 C87 121.0(12)
C91 C92 H048 119.5
C87 C92 H048 119.5
C7 C12 C11 121.6(11)
C7 C12 H050 119.2
C11 C12 H050 119.2
C73 C80 C79 121.5(10)
C73 C80 H051 119.2
C79 C80 H051 119.2
C57 C56 C55 121.6(14)
C57 C56 H052 119.2
C55 C56 H052 119.2
C48 C47 C46 118.8(12)
C48 C47 H053 120.6
C46 C47 H053 120.6
C93 C94 C95 121.5(14)
C93 C94 H054 119.3
C95 C94 H054 119.3
C10 C11 C12 118.6(12)
C10 C11 H056 120.7
C12 C11 H056 120.7
C58 C59 C60 123.8(16)
C58 C59 H057 118.1
C60 C59 H057 118.1
C70 C71 C72 121.4(14)
C70 C71 H060 119.3
C72 C71 H060 119.3
C19 C20 C21 117.4(12)
C19 C20 H061 121.3
C21 C20 H061 121.3
C14 C15 C16 115.6(17)
C14 C15 H062 122.2
C16 C15 H062 122.2
C81 C82 C83 120.7(18)
C81 C82 H064 119.7
C83 C82 H064 119.7
C89 C88 C87 118.8(14)
C89 C88 H065 120.6
C87 C88 H065 120.6
C30 C25 C26 117.2(10)
C30 C25 S1 120.8(7)
C26 C25 S1 121.8(9)
C44 C43 C48 116.7(10)
C44 C43 P2 118.8(8)
C48 C43 P2 124.5(8)
C42 C41 C40 120.1(11)
C42 C41 H069 120.0
C40 C41 H069 120.0
C54 C49 C50 120.0(10)
C54 C49 P2 117.6(8)
C50 C49 P2 121.8(9)
C67 C68 C69 121.9(13)
C67 C68 H071 119.1
C69 C68 H071 119.1
C52 C53 C54 119.9(12)
C52 C53 H072 120.1
C54 C53 H072 120.1
C45 C44 C43 123.7(11)
C45 C44 H074 118.2
C43 C44 H074 118.2
C50 C51 C52 121.5(13)
C50 C51 H077 119.2
C52 C51 H077 119.2
C1 C2 C3 118.6(12)
C1 C2 H078 120.7
C3 C2 H078 120.7
C7 C8 C9 122.7(11)
C7 C8 H080 118.7
C9 C8 H080 118.7
C44 C45 C46 117.1(12)
C44 C45 H083 121.4
C46 C45 H083 121.4
C41 C40 C39 117.8(13)
C41 C40 H086 121.1
C39 C40 H086 121.1
C28 C29 C30 119.7(12)
C28 C29 H092 120.1
C30 C29 H092 120.1
C22 C21 C20 119.7(15)
C22 C21 H093 120.2
C20 C21 H093 120.2
C88 C87 C92 116.5(12)
C88 C87 S5 121.3(11)
C92 C87 S5 121.9(8)
C70 C69 C68 119.7(14)
C70 C69 H097 120.2
C68 C69 H097 120.2
C64 C63 C62 122.3(12)
C64 C63 H105 118.9
C62 C63 H105 118.9
C14 C13 C18 118.1(13)
C14 C13 P1 126.3(12)
C18 C13 P1 114.8(10)
C61 C66 C65 122.4(11)
C61 C66 H108 118.8
C65 C66 H108 118.8
C74 C75 C76 117.1(12)
C74 C75 H109 121.5
C76 C75 H109 121.5
C71 C72 C67 120.4(14)
C71 C72 H112 119.8
C67 C72 H112 119.8
C4 C3 C2 122.7(12)
C4 C3 H116 118.7
C2 C3 H116 118.7
C25 C26 C27 123.3(12)
C25 C26 H117 118.4
C27 C26 H117 118.4
C12 C7 C8 117.9(9)
C12 C7 P1 124.3(8)
C8 C7 P1 117.8(8)
C49 C54 C53 120.3(11)
C49 C54 H132 119.8
C53 C54 H132 119.8
C41 C42 C37 122.7(13)
C41 C42 H133 118.6
C37 C42 H133 118.6
C27 C28 C29 118.3(11)
C27 C28 H136 120.9
C29 C28 H136 120.9
C10 C9 C8 118.6(11)
C10 C9 H139 120.7
C8 C9 H139 120.7
C34 C35 C36 124.7(15)
C34 C35 H140 117.7
C36 C35 H140 117.7
C9 C10 C11 120.6(11)
C9 C10 H144 119.7
C11 C10 H144 119.7
C36 C31 C32 117.2(10)
C36 C31 S3 121.4(9)
C32 C31 S3 121.4(9)
C28 C27 C26 120.4(11)
C28 C27 H152 119.8
C26 C27 H152 119.8
C96 C97 C98 118.1(15)
C96 C97 H153 120.9
C98 C97 H153 120.9
C24 C19 C20 121.6(10)
C24 C19 S4 118.5(8)
C20 C19 S4 119.6(9)
C68 C67 C72 117.2(12)
C68 C67 P3 118.9(9)
C72 C67 P3 123.8(11)
C32 C33 C34 118.4(14)
C32 C33 H159 120.8
C34 C33 H159 120.8
C66 C65 C64 117.1(11)
C66 C65 H160 121.4
C64 C65 H160 121.4
C82 C83 C84 111.6(17)
C82 C83 H163 124.2
C84 C83 H163 124.2
C42 C37 C38 115.0(11)
C42 C37 P2 125.5(9)
C38 C37 P2 119.5(8)
C6 C1 C2 117.0(12)
C6 C1 P1 125.2(9)
C2 C1 P1 117.7(10)
C6 C5 C4 119.9(14)
C6 C5 H004 120.0
C4 C5 H004 120.0
C85 C84 C83 128.0(17)
C85 C84 H005 116.0
C83 C84 H005 116.0
C76 C79 C80 118.4(11)
C76 C79 H006 120.8
C80 C79 H006 120.8
C1 C6 C5 123.3(12)
C1 C6 H007 118.3
C5 C6 H007 118.3
C25 C30 C29 121.2(10)
C25 C30 H008 119.4
C29 C30 H008 119.4
C75 C74 C73 124.4(11)
C75 C74 H009 117.8
C73 C74 H009 117.8
C38 C39 C40 123.0(15)
C38 C39 H010 118.5
C40 C39 H010 118.5
C84 C85 C86 115.3(15)
C84 C85 H011 122.4
C86 C85 H011 122.4
C81 C86 C85 122.1(14)
C81 C86 H012 118.9
C85 C86 H012 118.9
C45 C46 C47 122.4(12)
C45 C46 H013 118.8
C47 C46 H013 118.8
C39 C38 C37 121.3(12)
C39 C38 H014 119.3
C37 C38 H014 119.3
C71 C70 C69 119.2(14)
C71 C70 H015 120.4
C69 C70 H015 120.4
C17 C18 C13 120.0(13)
C17 C18 H016 120.0
C13 C18 H016 120.0
C23 C22 C21 122.6(15)
C23 C22 H018 118.7
C21 C22 H018 118.7
C58 C57 C56 119.3(14)
C58 C57 H022 120.3
C56 C57 H022 120.3
C63 C64 C65 120.4(10)
C63 C64 H025 119.8
C65 C64 H025 119.8
C51 C52 C53 118.6(12)
C51 C52 H029 120.7
C53 C52 H029 120.7
C63 C62 C61 117.4(10)
C63 C62 H030 121.3
C61 C62 H030 121.3
C51 C50 C49 119.4(12)
C51 C50 H036 120.3
C49 C50 H036 120.3
C3 C4 C5 118.2(13)
C3 C4 H038 120.9
C5 C4 H038 120.9
C22 C23 C24 120.0(15)
C22 C23 H043 120.0
C24 C23 H043 120.0
C13 C14 C15 125.2(17)
C13 C14 H017 117.4
C15 C14 H017 117.4
C59 C58 C57 120.0(16)
C59 C58 H031 120.0
C57 C58 H031 120.0
C92 C91 C90 121.4(16)
C92 C91 H046 119.3
C90 C91 H046 119.3
C96 C95 C94 117.9(18)
C96 C95 H049 121.0
C94 C95 H049 121.0
C35 C34 C33 118.0(13)
C35 C34 H055 121.0
C33 C34 H055 121.0
C95 C96 C97 123.3(17)
C95 C96 H058 118.4
C97 C96 H058 118.4
C90 C89 C88 122.8(15)
C90 C89 H027 118.6
C88 C89 H027 118.6
Cl2 C101 Cl3 122(4)
Cl2 C101 Cl1 106(4)
Cl3 C101 Cl1 109(4)
Cl2 C101 H047 105.9
Cl3 C101 H047 105.9
Cl1 C101 H047 105.9

loop_
_geom_bond_atom_site_label_1
_geom_bond_atom_site_label_2
_geom_bond_distance
Pb1 S7 2.631(3)
Pb1 S6 2.729(3)
Pb1 S5 2.738(3)
Cu5 P3 2.249(3)
Cu5 S4 2.333(3)
Cu5 S2 2.335(2)
Cu5 S7 2.381(3)
Cu3 S6 2.222(3)
Cu3 S3 2.249(3)
Cu3 S2 2.254(3)
Cu3 Cu4 2.7543(18)
Cu3 Cu2 2.9585(16)
Cu1 P1 2.211(3)
Cu1 S1 2.244(3)
Cu1 S4 2.317(3)
Cu4 S5 2.216(3)
Cu4 S4 2.274(3)
Cu4 S3 2.277(3)
Cu2 P2 2.216(3)
Cu2 S1 2.248(3)
Cu2 S2 2.358(3)
Cu2 S3 2.804(3)
S5 C87 1.758(12)
S3 C31 1.767(10)
S7 C81 1.816(11)
P3 C67 1.802(12)
P3 C73 1.823(10)
P3 C61 1.835(9)
S6 C93 1.727(13)
S2 C55 1.743(12)
S4 C19 1.803(10)
P2 C37 1.814(11)
P2 C43 1.829(11)
P2 C49 1.834(10)
S1 C25 1.774(10)
P1 C1 1.801(13)
P1 C7 1.826(9)
P1 C13 1.832(12)
C32 C33 1.360(18)
C32 C31 1.368(15)
C32 H019 0.9300
C90 C89 1.33(2)
C90 C91 1.348(18)
C90 H020 0.9300
C93 C98 1.371(15)
C93 C94 1.405(16)
C98 C97 1.404(19)
C98 H023 0.9300
C60 C59 1.355(19)
C60 C55 1.407(15)
C60 H024 0.9300
C76 C79 1.334(16)
C76 C75 1.401(17)
C76 H032 0.9300
C61 C66 1.337(14)
C61 C62 1.419(14)
C55 C56 1.431(15)
C36 C31 1.383(11)
C36 C35 1.364(16)
C36 H035 0.9300
C81 C86 1.357(16)
C81 C82 1.370(19)
C16 C17 1.352(14)
C16 C15 1.392(15)
C16 H039 0.9300
C24 C19 1.373(14)
C24 C23 1.388(15)
C24 H040 0.9300
C73 C80 1.377(13)
C73 C74 1.382(13)
C17 C18 1.369(13)
C17 H042 0.9300
C48 C47 1.318(16)
C48 C43 1.399(12)
C48 H044 0.9300
C92 C91 1.344(18)
C92 C87 1.430(17)
C92 H048 0.9300
C12 C7 1.329(13)
C12 C11 1.390(15)
C12 H050 0.9300
C80 C79 1.381(15)
C80 H051 0.9300
C56 C57 1.395(19)
C56 H052 0.9300
C47 C46 1.381(17)
C47 H053 0.9300
C94 C95 1.418(19)
C94 H054 0.9300
C11 C10 1.379(16)
C11 H056 0.9300
C59 C58 1.33(2)
C59 H057 0.9300
C71 C70 1.35(2)
C71 C72 1.387(19)
C71 H060 0.9300
C20 C19 1.390(14)
C20 C21 1.394(16)
C20 H061 0.9300
C15 C14 1.382(17)
C15 H062 0.9300
C82 C83 1.42(2)
C82 H064 0.9300
C88 C89 1.39(2)
C88 C87 1.394(16)
C88 H065 0.9300
C25 C30 1.353(14)
C25 C26 1.359(13)
C43 C44 1.371(14)
C41 C42 1.347(16)
C41 C40 1.361(17)
C41 H069 0.9300
C49 C54 1.345(14)
C49 C50 1.393(14)
C68 C67 1.364(15)
C68 C69 1.396(18)
C68 H071 0.9300
C53 C52 1.389(16)
C53 C54 1.389(14)
C53 H072 0.9300
C44 C45 1.330(17)
C44 H074 0.9300
Cl3 C101 1.54(5)
C51 C50 1.362(15)
C51 C52 1.369(17)
C51 H077 0.9300
C2 C1 1.416(14)
C2 C3 1.424(16)
C2 H078 0.9300
C8 C7 1.365(12)
C8 C9 1.370(14)
C8 H080 0.9300
C45 C46 1.352(17)
C45 H083 0.9300
C40 C39 1.359(16)
C40 H086 0.9300
C29 C28 1.392(16)
C29 C30 1.404(14)
C29 H092 0.9300
C21 C22 1.354(19)
C21 H093 0.9300
C69 C70 1.375(19)
C69 H097 0.9300
Cl2 C101 1.46(6)
C63 C64 1.310(17)
C63 C62 1.401(13)
C63 H105 0.9300
C13 C14 1.296(17)
C13 C18 1.388(13)
C66 C65 1.379(14)
C66 H108 0.9300
C75 C74 1.315(15)
C75 H109 0.9300
C72 C67 1.399(15)
C72 H112 0.9300
C3 C4 1.318(17)
C3 H116 0.9300
C26 C27 1.366(14)
C26 H117 0.9300
C54 H132 0.9300
C42 C37 1.384(13)
C42 H133 0.9300
C28 C27 1.349(17)
C28 H136 0.9300
C9 C10 1.337(16)
C9 H139 0.9300
C35 C34 1.32(2)
C35 H140 0.9300
C10 H144 0.9300
C27 H152 0.9300
C97 C96 1.39(2)
C97 H153 0.9300
C33 C34 1.39(2)
C33 H159 0.9300
C65 C64 1.439(17)
C65 H160 0.9300
C83 C84 1.49(2)
C83 H163 0.9300
C37 C38 1.403(16)
C1 C6 1.340(16)
C5 C6 1.384(17)
C5 C4 1.393(18)
C5 H004 0.9300
C84 C85 1.31(2)
C84 H005 0.9300
C79 H006 0.9300
C6 H007 0.9300
C30 H008 0.9300
C74 H009 0.9300
C39 C38 1.306(17)
C39 H010 0.9300
C85 C86 1.393(15)
C85 H011 0.9300
C86 H012 0.9300
C46 H013 0.9300
C38 H014 0.9300
C70 H015 0.9300
C18 H016 0.9300
C22 C23 1.329(19)
C22 H018 0.9300
C57 C58 1.35(2)
C57 H022 0.9300
C64 H025 0.9300
C52 H029 0.9300
C62 H030 0.9300
C50 H036 0.9300
C4 H038 0.9300
C23 H043 0.9300
C14 H017 0.9300
C58 H031 0.9300
C91 H046 0.9300
C95 C96 1.33(2)
C95 H049 0.9300
C34 H055 0.9300
C96 H058 0.9300
C89 H027 0.9300
C101 Cl1 1.74(5)
C101 H047 0.9800
